data_7247526
loop_
_publ_author_name
'Chaudhary, Simran'
'K\;edziera, Dariusz'
'Rafi\'nski, Zbigniew'
'Dobrza\'nska, Liliana'

_publ_section_title
;
 Solvent-induced polymorphism in dipodal N-donor ligands containing a
 biphenyl core
;
_journal_issue 44
_journal_name_full 'RSC Advances'
_journal_page_first 30625
_journal_page_last 30632
_journal_paper_doi 10.1039/D3RA05713E
_journal_volume 13
_journal_year 2023
_chemical_formula_sum 'C20 H18 N4'
_chemical_formula_weight 314.38
_space_group_crystal_system monoclinic
_space_group_IT_number 14
_space_group_name_Hall '-P 2yn'
_space_group_name_H-M_alt 'P 1 21/n 1'
_atom_sites_solution_hydrogens geom
_atom_sites_solution_primary direct
_audit_creation_method SHELXL-2018/3
_audit_update_record
;
2023-04-02 deposited with the CCDC.	2023-10-06 downloaded from the CCDC.
;
_cell_angle_alpha 90
_cell_angle_beta 90.6510(10)
_cell_angle_gamma 90
_cell_formula_units_Z 4
_cell_length_a 5.66180(10)
_cell_length_b 14.6008(2)
_cell_length_c 19.1251(3)
_cell_measurement_reflns_used 11886
_cell_measurement_temperature 100(2)
_cell_measurement_theta_max 76.8890
_cell_measurement_theta_min 3.7790
_cell_volume 1580.91(4)
_computing_cell_refinement 'CrysAlisPro 1.171.41.104a (Rigaku OD, 2021)'
_computing_data_collection 'CrysAlisPro 1.171.41.104a (Rigaku OD, 2021)'
_computing_data_reduction 'CrysAlisPro 1.171.41.104a (Rigaku OD, 2021)'
_computing_molecular_graphics 'Mercury (Macrae et al., 2008)'
_computing_structure_refinement 'SHELXL-2018/3 (Sheldrick, 2018)'
_computing_structure_solution 'SHELXS-2018/3 (Sheldrick, 2018)'
_diffrn_ambient_temperature 100(2)
_diffrn_detector_area_resol_mean 10.0000
_diffrn_measured_fraction_theta_full 0.996
_diffrn_measured_fraction_theta_max 0.974
_diffrn_measurement_device_type 'XtaLAB Synergy, Dualflex, HyPix'
_diffrn_measurement_method '\w scans'
_diffrn_radiation_type CuK\a
_diffrn_radiation_wavelength 1.54184
_diffrn_reflns_av_R_equivalents 0.0290
_diffrn_reflns_av_unetI/netI 0.0198
_diffrn_reflns_Laue_measured_fraction_full 0.996
_diffrn_reflns_Laue_measured_fraction_max 0.974
_diffrn_reflns_limit_h_max 7
_diffrn_reflns_limit_h_min -5
_diffrn_reflns_limit_k_max 18
_diffrn_reflns_limit_k_min -18
_diffrn_reflns_limit_l_max 24
_diffrn_reflns_limit_l_min -22
_diffrn_reflns_number 18651
_diffrn_reflns_point_group_measured_fraction_full 0.996
_diffrn_reflns_point_group_measured_fraction_max 0.974
_diffrn_reflns_theta_full 67.684
_diffrn_reflns_theta_max 77.187
_diffrn_reflns_theta_min 3.809
_diffrn_source 'micro-focus sealed X-ray tube'
_exptl_absorpt_coefficient_mu 0.633
_exptl_absorpt_correction_T_max 1.00000
_exptl_absorpt_correction_T_min 0.66073
_exptl_absorpt_correction_type multi-scan
_exptl_absorpt_process_details
;
CrysAlisPro 1.171.41.104a (Rigaku Oxford Diffraction, 2021)
Empirical absorption correction using spherical harmonics,
implemented in SCALE3 ABSPACK scaling algorithm.
;
_exptl_crystal_colour colorless
_exptl_crystal_density_diffrn 1.321
_exptl_crystal_description plate
_exptl_crystal_F_000 664
_exptl_crystal_size_max 0.150
_exptl_crystal_size_mid 0.130
_exptl_crystal_size_min 0.040
_refine_diff_density_max 0.215
_refine_diff_density_min -0.186
_refine_diff_density_rms 0.036
_refine_ls_extinction_method none
_refine_ls_goodness_of_fit_ref 1.052
_refine_ls_hydrogen_treatment constr
_refine_ls_matrix_type full
_refine_ls_number_parameters 217
_refine_ls_number_reflns 3263
_refine_ls_number_restraints 0
_refine_ls_restrained_S_all 1.052
_refine_ls_R_factor_all 0.0384
_refine_ls_R_factor_gt 0.0342
_refine_ls_shift/su_max 0.000
_refine_ls_shift/su_mean 0.000
_refine_ls_structure_factor_coef Fsqd
_refine_ls_weighting_details 'w=1/[\s^2^(Fo^2^)+(0.0411P)^2^+0.4649P] where P=(Fo^2^+2Fc^2^)/3'
_refine_ls_weighting_scheme calc
_refine_ls_wR_factor_gt 0.0863
_refine_ls_wR_factor_ref 0.0892
_reflns_Friedel_coverage 0.000
_reflns_number_gt 2917
_reflns_number_total 3263
_reflns_threshold_expression 'I > 2\s(I)'
_cod_data_source_file d3ra05713e2.cif
_cod_data_source_block SC4DCM
_cod_original_sg_symbol_H-M 'P 21/n'
_cod_database_code 7247526
_shelx_shelxl_version_number 2018/3
_shelx_space_group_comment
;
The symmetry employed for this shelxl refinement is uniquely defined
by the following loop, which should always be used as a source of
symmetry information in preference to the above space-group names.
They are only intended as comments.
;
_shelx_estimated_absorpt_t_min 0.911
_shelx_estimated_absorpt_t_max 0.975

loop_
_space_group_symop_operation_xyz
'x, y, z'
'-x+1/2, y+1/2, -z+1/2'
'-x, -y, -z'
'x-1/2, -y-1/2, z-1/2'

loop_
_atom_site_label
_atom_site_type_symbol
_atom_site_fract_x
_atom_site_fract_y
_atom_site_fract_z
_atom_site_U_iso_or_equiv
_atom_site_adp_type
_atom_site_occupancy
_atom_site_site_symmetry_order
_atom_site_calc_flag
_atom_site_refinement_flags_posn
_atom_site_refinement_flags_adp
_atom_site_refinement_flags_occupancy
_atom_site_disorder_assembly
_atom_site_disorder_group
N1 N 0.85080(16) -0.07192(6) 0.20913(5) 0.0238(2) Uani 1 1 d . . . . .
C2 C 0.6736(2) -0.09727(8) 0.16484(6) 0.0300(3) Uani 1 1 d . . . . .
H2 H 0.546112 -0.135952 0.177468 0.036 Uiso 1 1 calc R U . . .
N3 N 0.70048(19) -0.06147(7) 0.10194(5) 0.0336(2) Uani 1 1 d . . . . .
C4 C 0.9021(2) -0.01073(8) 0.10663(6) 0.0284(2) Uani 1 1 d . . . . .
H4 H 0.967337 0.023523 0.069287 0.034 Uiso 1 1 calc R U . . .
C5 C 0.9967(2) -0.01591(8) 0.17198(6) 0.0275(2) Uani 1 1 d . . . . .
H5 H 1.136164 0.013452 0.188595 0.033 Uiso 1 1 calc R U . . .
C6 C 0.8676(2) -0.09282(8) 0.28372(6) 0.0299(3) Uani 1 1 d . . . . .
H6A H 1.036061 -0.093776 0.298144 0.036 Uiso 1 1 calc R U . . .
H6B H 0.801645 -0.154609 0.292046 0.036 Uiso 1 1 calc R U . . .
C7 C 0.7371(2) -0.02397(8) 0.32825(6) 0.0253(2) Uani 1 1 d . . . . .
C8 C 0.5217(2) -0.04752(8) 0.35680(6) 0.0274(2) Uani 1 1 d . . . . .
H8 H 0.456404 -0.106276 0.347584 0.033 Uiso 1 1 calc R U . . .
C9 C 0.4003(2) 0.01359(8) 0.39865(6) 0.0263(2) Uani 1 1 d . . . . .
H9 H 0.253616 -0.004224 0.418073 0.032 Uiso 1 1 calc R U . . .
C10 C 0.48975(19) 0.10078(7) 0.41277(5) 0.0221(2) Uani 1 1 d . . . . .
C11 C 0.70730(19) 0.12435(8) 0.38379(6) 0.0254(2) Uani 1 1 d . . . . .
H11 H 0.772899 0.183100 0.392869 0.030 Uiso 1 1 calc R U . . .
C12 C 0.8284(2) 0.06300(8) 0.34196(6) 0.0270(2) Uani 1 1 d . . . . .
H12 H 0.975242 0.080431 0.322427 0.032 Uiso 1 1 calc R U . . .
C13 C 0.34982(18) 0.16705(7) 0.45444(5) 0.0216(2) Uani 1 1 d . . . . .
C14 C 0.1922(2) 0.13710(8) 0.50525(6) 0.0248(2) Uani 1 1 d . . . . .
H14 H 0.183372 0.073674 0.515997 0.030 Uiso 1 1 calc R U . . .
C15 C 0.0485(2) 0.19831(8) 0.54027(6) 0.0246(2) Uani 1 1 d . . . . .
H15 H -0.057345 0.176274 0.574595 0.030 Uiso 1 1 calc R U . . .
C16 C 0.05739(19) 0.29145(7) 0.52580(5) 0.0224(2) Uani 1 1 d . . . . .
C17 C 0.21800(19) 0.32236(8) 0.47634(6) 0.0252(2) Uani 1 1 d . . . . .
H17 H 0.228582 0.385985 0.466484 0.030 Uiso 1 1 calc R U . . .
C18 C 0.36234(19) 0.26134(8) 0.44139(6) 0.0241(2) Uani 1 1 d . . . . .
H18 H 0.471360 0.283774 0.408102 0.029 Uiso 1 1 calc R U . . .
C19 C -0.1112(2) 0.35896(8) 0.55869(6) 0.0256(2) Uani 1 1 d . . . . .
H19A H -0.034160 0.419760 0.561191 0.031 Uiso 1 1 calc R U . . .
H19B H -0.253175 0.364841 0.528334 0.031 Uiso 1 1 calc R U . . .
N20 N -0.18431(16) 0.33223(6) 0.62878(5) 0.0226(2) Uani 1 1 d . . . . .
C21 C -0.3894(2) 0.29057(7) 0.64558(6) 0.0253(2) Uani 1 1 d . . . . .
H21 H -0.511071 0.276784 0.612624 0.030 Uiso 1 1 calc R U . . .
N22 N -0.40172(18) 0.27119(7) 0.71284(5) 0.0290(2) Uani 1 1 d . . . . .
C23 C -0.1915(2) 0.30265(8) 0.74034(6) 0.0279(2) Uani 1 1 d . . . . .
H23 H -0.147350 0.298668 0.788315 0.034 Uiso 1 1 calc R U . . .
C24 C -0.0546(2) 0.34035(8) 0.68964(6) 0.0261(2) Uani 1 1 d . . . . .
H24 H 0.098004 0.366624 0.695210 0.031 Uiso 1 1 calc R U . . .

loop_
_atom_site_aniso_label
_atom_site_aniso_U_11
_atom_site_aniso_U_22
_atom_site_aniso_U_33
_atom_site_aniso_U_23
_atom_site_aniso_U_13
_atom_site_aniso_U_12
N1 0.0262(5) 0.0211(4) 0.0241(5) -0.0017(3) 0.0048(4) 0.0011(3)
C2 0.0277(6) 0.0288(6) 0.0335(6) -0.0066(5) 0.0036(5) -0.0027(5)
N3 0.0374(6) 0.0348(6) 0.0288(5) -0.0058(4) 0.0001(4) -0.0003(4)
C4 0.0346(6) 0.0248(5) 0.0259(5) -0.0008(4) 0.0078(5) -0.0004(5)
C5 0.0266(5) 0.0256(6) 0.0305(6) -0.0017(4) 0.0053(4) -0.0025(4)
C6 0.0369(6) 0.0277(6) 0.0254(6) 0.0020(4) 0.0044(5) 0.0093(5)
C7 0.0309(6) 0.0250(5) 0.0200(5) 0.0022(4) 0.0010(4) 0.0070(4)
C8 0.0309(6) 0.0213(5) 0.0302(6) -0.0009(4) 0.0013(5) 0.0015(4)
C9 0.0257(5) 0.0246(5) 0.0288(6) 0.0005(4) 0.0038(4) 0.0008(4)
C10 0.0239(5) 0.0238(5) 0.0184(5) 0.0011(4) -0.0007(4) 0.0033(4)
C11 0.0257(5) 0.0249(5) 0.0255(5) 0.0001(4) 0.0008(4) 0.0000(4)
C12 0.0259(5) 0.0293(6) 0.0259(5) 0.0032(4) 0.0049(4) 0.0026(4)
C13 0.0214(5) 0.0239(5) 0.0195(5) -0.0014(4) -0.0013(4) 0.0010(4)
C14 0.0292(5) 0.0219(5) 0.0235(5) 0.0020(4) 0.0023(4) 0.0015(4)
C15 0.0264(5) 0.0260(5) 0.0216(5) 0.0021(4) 0.0040(4) 0.0007(4)
C16 0.0230(5) 0.0242(5) 0.0200(5) -0.0020(4) -0.0004(4) 0.0016(4)
C17 0.0282(5) 0.0211(5) 0.0262(5) -0.0010(4) 0.0017(4) -0.0016(4)
C18 0.0246(5) 0.0245(5) 0.0233(5) -0.0008(4) 0.0037(4) -0.0027(4)
C19 0.0281(5) 0.0250(5) 0.0237(5) 0.0006(4) 0.0043(4) 0.0029(4)
N20 0.0233(4) 0.0222(4) 0.0222(4) -0.0026(3) 0.0021(3) 0.0021(3)
C21 0.0258(5) 0.0230(5) 0.0273(5) -0.0022(4) 0.0011(4) -0.0012(4)
N22 0.0342(5) 0.0251(5) 0.0280(5) -0.0001(4) 0.0057(4) -0.0001(4)
C23 0.0353(6) 0.0266(5) 0.0218(5) -0.0026(4) -0.0005(4) 0.0070(5)
C24 0.0254(5) 0.0262(5) 0.0268(6) -0.0058(4) -0.0011(4) 0.0030(4)

loop_
_atom_type_symbol
_atom_type_description
_atom_type_scat_dispersion_real
_atom_type_scat_dispersion_imag
_atom_type_scat_source
C C 0.0181 0.0091 'International Tables Vol C Tables 4.2.6.8 and 6.1.1.4'
H H 0.0000 0.0000 'International Tables Vol C Tables 4.2.6.8 and 6.1.1.4'
N N 0.0311 0.0180 'International Tables Vol C Tables 4.2.6.8 and 6.1.1.4'

loop_
_geom_angle_atom_site_label_1
_geom_angle_atom_site_label_2
_geom_angle_atom_site_label_3
_geom_angle
_geom_angle_site_symmetry_1
_geom_angle_site_symmetry_3
_geom_angle_publ_flag
C2 N1 C5 106.59(10) . . ?
C2 N1 C6 126.30(10) . . ?
C5 N1 C6 126.82(10) . . ?
N3 C2 N1 111.61(10) . . ?
N3 C2 H2 124.2 . . ?
N1 C2 H2 124.2 . . ?
C2 N3 C4 105.07(10) . . ?
C5 C4 N3 110.60(10) . . ?
C5 C4 H4 124.7 . . ?
N3 C4 H4 124.7 . . ?
C4 C5 N1 106.12(10) . . ?
C4 C5 H5 126.9 . . ?
N1 C5 H5 126.9 . . ?
N1 C6 C7 112.56(9) . . ?
N1 C6 H6A 109.1 . . ?
C7 C6 H6A 109.1 . . ?
N1 C6 H6B 109.1 . . ?
C7 C6 H6B 109.1 . . ?
H6A C6 H6B 107.8 . . ?
C8 C7 C12 118.55(10) . . ?
C8 C7 C6 119.60(10) . . ?
C12 C7 C6 121.85(10) . . ?
C7 C8 C9 120.83(11) . . ?
C7 C8 H8 119.6 . . ?
C9 C8 H8 119.6 . . ?
C8 C9 C10 121.18(10) . . ?
C8 C9 H9 119.4 . . ?
C10 C9 H9 119.4 . . ?
C9 C10 C11 117.83(10) . . ?
C9 C10 C13 120.19(10) . . ?
C11 C10 C13 121.91(10) . . ?
C12 C11 C10 120.84(10) . . ?
C12 C11 H11 119.6 . . ?
C10 C11 H11 119.6 . . ?
C11 C12 C7 120.78(10) . . ?
C11 C12 H12 119.6 . . ?
C7 C12 H12 119.6 . . ?
C14 C13 C18 117.75(10) . . ?
C14 C13 C10 121.15(10) . . ?
C18 C13 C10 121.02(10) . . ?
C15 C14 C13 121.15(10) . . ?
C15 C14 H14 119.4 . . ?
C13 C14 H14 119.4 . . ?
C14 C15 C16 120.81(10) . . ?
C14 C15 H15 119.6 . . ?
C16 C15 H15 119.6 . . ?
C15 C16 C17 118.51(10) . . ?
C15 C16 C19 122.03(10) . . ?
C17 C16 C19 119.35(10) . . ?
C18 C17 C16 120.79(10) . . ?
C18 C17 H17 119.6 . . ?
C16 C17 H17 119.6 . . ?
C17 C18 C13 120.96(10) . . ?
C17 C18 H18 119.5 . . ?
C13 C18 H18 119.5 . . ?
N20 C19 C16 113.20(9) . . ?
N20 C19 H19A 108.9 . . ?
C16 C19 H19A 108.9 . . ?
N20 C19 H19B 108.9 . . ?
C16 C19 H19B 108.9 . . ?
H19A C19 H19B 107.8 . . ?
C21 N20 C24 106.83(9) . . ?
C21 N20 C19 126.25(9) . . ?
C24 N20 C19 126.85(9) . . ?
N22 C21 N20 112.52(10) . . ?
N22 C21 H21 123.7 . . ?
N20 C21 H21 123.7 . . ?
C21 N22 C23 104.25(10) . . ?
C24 C23 N22 111.06(10) . . ?
C24 C23 H23 124.5 . . ?
N22 C23 H23 124.5 . . ?
C23 C24 N20 105.34(10) . . ?
C23 C24 H24 127.3 . . ?
N20 C24 H24 127.3 . . ?

loop_
_geom_bond_atom_site_label_1
_geom_bond_atom_site_label_2
_geom_bond_distance
_geom_bond_site_symmetry_2
_geom_bond_publ_flag
N1 C2 1.3570(15) . ?
N1 C5 1.3672(14) . ?
N1 C6 1.4608(14) . ?
C2 N3 1.3219(17) . ?
C2 H2 0.9500 . ?
N3 C4 1.3630(16) . ?
C4 C5 1.3564(17) . ?
C4 H4 0.9500 . ?
C5 H5 0.9500 . ?
C6 C7 1.5152(15) . ?
C6 H6A 0.9900 . ?
C6 H6B 0.9900 . ?
C7 C8 1.3852(16) . ?
C7 C12 1.3946(16) . ?
C8 C9 1.3863(16) . ?
C8 H8 0.9500 . ?
C9 C10 1.3953(16) . ?
C9 H9 0.9500 . ?
C10 C11 1.3994(15) . ?
C10 C13 1.4878(14) . ?
C11 C12 1.3874(16) . ?
C11 H11 0.9500 . ?
C12 H12 0.9500 . ?
C13 C14 1.3970(15) . ?
C13 C18 1.4010(15) . ?
C14 C15 1.3863(15) . ?
C14 H14 0.9500 . ?
C15 C16 1.3889(15) . ?
C15 H15 0.9500 . ?
C16 C17 1.3946(16) . ?
C16 C19 1.5137(15) . ?
C17 C18 1.3859(15) . ?
C17 H17 0.9500 . ?
C18 H18 0.9500 . ?
C19 N20 1.4605(14) . ?
C19 H19A 0.9900 . ?
C19 H19B 0.9900 . ?
N20 C21 1.3529(14) . ?
N20 C24 1.3745(14) . ?
C21 N22 1.3195(15) . ?
C21 H21 0.9500 . ?
N22 C23 1.3750(16) . ?
C23 C24 1.3642(17) . ?
C23 H23 0.9500 . ?
C24 H24 0.9500 . ?

loop_
_geom_torsion_atom_site_label_1
_geom_torsion_atom_site_label_2
_geom_torsion_atom_site_label_3
_geom_torsion_atom_site_label_4
_geom_torsion
_geom_torsion_site_symmetry_1
_geom_torsion_site_symmetry_2
_geom_torsion_site_symmetry_3
_geom_torsion_site_symmetry_4
_geom_torsion_publ_flag
C5 N1 C2 N3 0.68(13) . . . . ?
C6 N1 C2 N3 174.86(10) . . . . ?
N1 C2 N3 C4 -0.46(13) . . . . ?
C2 N3 C4 C5 0.06(13) . . . . ?
N3 C4 C5 N1 0.35(13) . . . . ?
C2 N1 C5 C4 -0.61(12) . . . . ?
C6 N1 C5 C4 -174.75(10) . . . . ?
C2 N1 C6 C7 -85.61(14) . . . . ?
C5 N1 C6 C7 87.41(13) . . . . ?
N1 C6 C7 C8 104.38(12) . . . . ?
N1 C6 C7 C12 -76.05(14) . . . . ?
C12 C7 C8 C9 -0.61(17) . . . . ?
C6 C7 C8 C9 178.97(10) . . . . ?
C7 C8 C9 C10 0.62(17) . . . . ?
C8 C9 C10 C11 -0.56(16) . . . . ?
C8 C9 C10 C13 176.48(10) . . . . ?
C9 C10 C11 C12 0.51(16) . . . . ?
C13 C10 C11 C12 -176.47(10) . . . . ?
C10 C11 C12 C7 -0.53(17) . . . . ?
C8 C7 C12 C11 0.57(17) . . . . ?
C6 C7 C12 C11 -179.00(10) . . . . ?
C9 C10 C13 C14 29.42(15) . . . . ?
C11 C10 C13 C14 -153.67(11) . . . . ?
C9 C10 C13 C18 -147.10(11) . . . . ?
C11 C10 C13 C18 29.81(15) . . . . ?
C18 C13 C14 C15 1.68(16) . . . . ?
C10 C13 C14 C15 -174.95(10) . . . . ?
C13 C14 C15 C16 -0.05(17) . . . . ?
C14 C15 C16 C17 -1.42(16) . . . . ?
C14 C15 C16 C19 174.80(10) . . . . ?
C15 C16 C17 C18 1.24(16) . . . . ?
C19 C16 C17 C18 -175.08(10) . . . . ?
C16 C17 C18 C13 0.42(17) . . . . ?
C14 C13 C18 C17 -1.86(16) . . . . ?
C10 C13 C18 C17 174.78(10) . . . . ?
C15 C16 C19 N20 31.45(15) . . . . ?
C17 C16 C19 N20 -152.36(10) . . . . ?
C16 C19 N20 C21 -99.31(12) . . . . ?
C16 C19 N20 C24 77.29(13) . . . . ?
C24 N20 C21 N22 0.02(13) . . . . ?
C19 N20 C21 N22 177.18(10) . . . . ?
N20 C21 N22 C23 0.08(12) . . . . ?
C21 N22 C23 C24 -0.15(13) . . . . ?
N22 C23 C24 N20 0.16(13) . . . . ?
C21 N20 C24 C23 -0.11(12) . . . . ?
C19 N20 C24 C23 -177.24(10) . . . . ?
